data_7223052
loop_
_publ_author_name
'Fan, Liming'
'Fan, Weiliu'
'Li, Bin'
'Zhao, Xian'
'Zhang, Xiutang'

_publ_section_title
;
 Coligand syntheses, crystal structures, luminescence and photocatalytic
 properties of five coordination polymers based on rigid tetracarboxylic
 acids and imidazole linkers
;
_journal_issue 48
_journal_name_full CrystEngComm
_journal_page_first 9413
_journal_paper_doi 10.1039/C5CE01740H
_journal_volume 17
_journal_year 2015
_chemical_formula_sum 'C36 H26 Cu N4 O8'
_chemical_formula_weight 706.15
_chemical_name_systematic
; 
 ? 
;
_space_group_IT_number 15
_symmetry_cell_setting monoclinic
_symmetry_space_group_name_Hall '-C 2yc'
_symmetry_space_group_name_H-M 'C 1 2/c 1'
_atom_sites_solution_hydrogens geom
_atom_sites_solution_primary direct
_atom_sites_solution_secondary difmap
_audit_creation_method SHELXL-97
_audit_update_record
;
2015-10-11 deposited with the CCDC.
2015-10-22 downloaded from the CCDC.
;
_cell_angle_alpha 90.00
_cell_angle_beta 90.251(16)
_cell_angle_gamma 90.00
_cell_formula_units_Z 4
_cell_length_a 24.15(2)
_cell_length_b 14.463(13)
_cell_length_c 8.914(8)
_cell_measurement_reflns_used 1680
_cell_measurement_temperature 298(2)
_cell_measurement_theta_max 23.15
_cell_measurement_theta_min 2.81
_cell_volume 3113(5)
_computing_cell_refinement 'Bruker SMART'
_computing_data_collection 'Bruker SMART'
_computing_data_reduction 'Bruker SAINT'
_computing_molecular_graphics 'Bruker SHELXTL'
_computing_publication_material 'Bruker SHELXTL'
_computing_structure_refinement 'SHELXL-97 (Sheldrick, 1997)'
_computing_structure_solution 'SHELXS-97 (Sheldrick, 1990)'
_diffrn_ambient_temperature 298(2)
_diffrn_measured_fraction_theta_full 0.997
_diffrn_measured_fraction_theta_max 0.997
_diffrn_measurement_device_type 'CCD area detector'
_diffrn_measurement_method 'phi and omega scans'
_diffrn_radiation_monochromator graphite
_diffrn_radiation_source 'fine-focus sealed tube'
_diffrn_radiation_type MoK\a
_diffrn_radiation_wavelength 0.71073
_diffrn_reflns_av_R_equivalents 0.0444
_diffrn_reflns_av_sigmaI/netI 0.0534
_diffrn_reflns_limit_h_max 29
_diffrn_reflns_limit_h_min -29
_diffrn_reflns_limit_k_max 12
_diffrn_reflns_limit_k_min -17
_diffrn_reflns_limit_l_max 10
_diffrn_reflns_limit_l_min -10
_diffrn_reflns_number 8514
_diffrn_reflns_theta_full 25.99
_diffrn_reflns_theta_max 25.99
_diffrn_reflns_theta_min 1.64
_diffrn_standards_number 0
_exptl_absorpt_coefficient_mu 0.764
_exptl_absorpt_correction_T_max 0.899
_exptl_absorpt_correction_T_min 0.872
_exptl_absorpt_correction_type multi-scan
_exptl_absorpt_process_details '(SADABS; Bruker, 2001)'
_exptl_crystal_colour blue
_exptl_crystal_density_diffrn 1.507
_exptl_crystal_density_method 'not measured'
_exptl_crystal_description block
_exptl_crystal_F_000 1452
_exptl_crystal_size_max 0.40
_exptl_crystal_size_mid 0.15
_exptl_crystal_size_min 0.14
_refine_diff_density_max 2.187
_refine_diff_density_min -1.418
_refine_diff_density_rms 0.108
_refine_ls_extinction_method none
_refine_ls_goodness_of_fit_ref 1.037
_refine_ls_hydrogen_treatment mixed
_refine_ls_matrix_type full
_refine_ls_number_parameters 243
_refine_ls_number_reflns 3052
_refine_ls_number_restraints 37
_refine_ls_restrained_S_all 1.109
_refine_ls_R_factor_all 0.0914
_refine_ls_R_factor_gt 0.0672
_refine_ls_shift/su_max 0.000
_refine_ls_shift/su_mean 0.000
_refine_ls_structure_factor_coef Fsqd
_refine_ls_weighting_details 'calc w=1/[\s^2^(Fo^2^)+(0.1009P)^2^+15.1817P] where P=(Fo^2^+2Fc^2^)/3'
_refine_ls_weighting_scheme calc
_refine_ls_wR_factor_gt 0.1812
_refine_ls_wR_factor_ref 0.2004
_reflns_number_gt 2214
_reflns_number_total 3052
_reflns_threshold_expression >2sigma(I)
_cod_data_source_file c5ce01740h2.cif
_cod_data_source_block 1
_cod_depositor_comments
;
The following automatic conversions were performed:

'_symmetry_cell_setting' value 'Monoclinic' changed to 'monoclinic'
according to
/usr/data/users/saulius/crontab/automatic-downloads/rss-feeds/RSC/lib/dictionaries/cif_core.dic
dictionary named 'cif_core.dic' version 2.4.2 from 2011-04-26.

Automatic conversion script
Id: cif_fix_values 3271 2015-04-21 07:52:19Z andrius 

 Adding full bibliography for 7223050--7223054.cif.
;
_cod_original_sg_symbol_H-M C2/c
_cod_database_code 7223052

loop_
_symmetry_equiv_pos_as_xyz
'x, y, z'
'-x, y, -z+1/2'
'x+1/2, y+1/2, z'
'-x+1/2, y+1/2, -z+1/2'
'-x, -y, -z'
'x, -y, z-1/2'
'-x+1/2, -y+1/2, -z'
'x+1/2, -y+1/2, z-1/2'

loop_
_atom_site_label
_atom_site_type_symbol
_atom_site_fract_x
_atom_site_fract_y
_atom_site_fract_z
_atom_site_U_iso_or_equiv
_atom_site_adp_type
_atom_site_occupancy
_atom_site_symmetry_multiplicity
_atom_site_calc_flag
_atom_site_refinement_flags
_atom_site_disorder_group
C1 C 0.3597(2) 0.8077(4) 0.1053(7) 0.0416(13) Uani 1 1 d . .
H1 H 0.3730 0.7478 0.0941 0.050 Uiso 1 1 calc R .
C2 C 0.3073(2) 0.9260(4) 0.1068(7) 0.0432(14) Uani 1 1 d . .
H2 H 0.2761 0.9632 0.0966 0.052 Uiso 1 1 calc R .
C3 C 0.3563(2) 0.9545(4) 0.1569(7) 0.0471(15) Uani 1 1 d . .
H3 H 0.3659 1.0142 0.1858 0.056 Uiso 1 1 calc R .
C4 C 0.4467(2) 0.8762(3) 0.2026(7) 0.0360(12) Uani 1 1 d . .
C5 C 0.4582(2) 0.8768(4) 0.3530(7) 0.0405(13) Uani 1 1 d . .
H5 H 0.4292 0.8782 0.4213 0.049 Uiso 1 1 calc R .
C6 C 0.4875(2) 0.8753(4) 0.0945(7) 0.0410(13) Uani 1 1 d . .
C7 C 0.4754(3) 0.8727(6) -0.0698(8) 0.073(2) Uani 1 1 d . .
H7A H 0.4717 0.8096 -0.1018 0.109 Uiso 1 1 calc R .
H7B H 0.5052 0.9014 -0.1234 0.109 Uiso 1 1 calc R .
H7C H 0.4416 0.9052 -0.0900 0.109 Uiso 1 1 calc R .
C8 C 0.29497(19) 0.5802(3) 0.1103(6) 0.0295(11) Uani 1 1 d . .
C9 C 0.32880(19) 0.4966(3) 0.0739(5) 0.0285(10) Uani 1 1 d . .
C10 C 0.3136(2) 0.4104(3) 0.1294(6) 0.0334(12) Uani 1 1 d . .
H10 H 0.2831 0.4046 0.1920 0.040 Uiso 1 1 calc R .
C11 C 0.3442(2) 0.3335(3) 0.0906(7) 0.0416(14) Uani 1 1 d . .
C12 C 0.3894(2) 0.3427(3) -0.0022(7) 0.0469(15) Uani 1 1 d . .
H12 H 0.4098 0.2904 -0.0275 0.056 Uiso 1 1 calc R .
C13 C 0.4051(2) 0.4280(3) -0.0585(6) 0.0373(13) Uani 1 1 d . .
C14 C 0.3740(2) 0.5042(3) -0.0214(6) 0.0325(11) Uani 1 1 d . .
H14 H 0.3833 0.5617 -0.0606 0.039 Uiso 1 1 calc R .
C15 C 0.4544(2) 0.4355(3) -0.1576(7) 0.0467(13) Uani 1 1 d U .
C18 C 0.3286(3) 0.2395(4) 0.1431(9) 0.0571(19) Uani 1 1 d . .
Cu1 Cu 0.2500 0.7500 0.0000 0.0288(3) Uani 1 2 d S .
N1 N 0.38980(17) 0.8785(3) 0.1575(5) 0.0381(11) Uani 1 1 d . .
N2 N 0.30943(16) 0.8335(3) 0.0723(5) 0.0344(10) Uani 1 1 d . .
O1 O 0.30059(13) 0.6472(2) 0.0199(4) 0.0331(8) Uani 1 1 d . .
O2 O 0.26360(16) 0.5786(2) 0.2201(5) 0.0458(10) Uani 1 1 d . .
O3 O 0.27923(18) 0.2342(3) 0.2016(5) 0.0525(12) Uani 1 1 d . .
H3A H 0.2712 0.1798 0.2153 0.079 Uiso 1 1 calc R .
O4 O 0.3598(3) 0.1744(3) 0.1324(9) 0.112(3) Uani 1 1 d . .
C16 C 0.4611(5) 0.3632(7) -0.2650(14) 0.0447(18) Uani 0.50 1 d PU 2
H16 H 0.4439 0.3057 -0.2342 0.054 Uiso 0.50 1 d PR 2
C16A C 0.4940(5) 0.3638(7) -0.1486(15) 0.0465(18) Uani 0.50 1 d PU 1
H16A H 0.4781 0.3061 -0.1142 0.056 Uiso 0.50 1 d PR 1
C17A C 0.4904(5) 0.5138(7) -0.1612(15) 0.0484(19) Uani 0.50 1 d PDU 2
H17A H 0.5003 0.5540 -0.0842 0.058 Uiso 0.50 1 calc PR 2
C17 C 0.4637(5) 0.5123(7) -0.2450(14) 0.0471(19) Uani 0.50 1 d PDU 1
H17 H 0.4384 0.5532 -0.2874 0.057 Uiso 0.50 1 calc PR 1

loop_
_atom_site_aniso_label
_atom_site_aniso_U_11
_atom_site_aniso_U_22
_atom_site_aniso_U_33
_atom_site_aniso_U_23
_atom_site_aniso_U_13
_atom_site_aniso_U_12
C1 0.026(3) 0.025(3) 0.074(4) -0.009(3) -0.003(2) 0.002(2)
C2 0.035(3) 0.029(3) 0.065(4) -0.009(3) -0.008(3) 0.009(2)
C3 0.040(3) 0.024(3) 0.077(4) -0.010(3) -0.009(3) 0.006(2)
C4 0.026(2) 0.021(2) 0.061(4) -0.002(2) -0.003(2) -0.0021(19)
C5 0.032(3) 0.041(3) 0.049(3) -0.001(3) 0.006(2) -0.005(2)
C6 0.038(3) 0.035(3) 0.050(3) 0.001(2) -0.001(2) 0.002(2)
C7 0.064(4) 0.107(7) 0.047(4) 0.002(4) -0.006(3) 0.003(4)
C8 0.023(2) 0.017(2) 0.048(3) -0.002(2) 0.002(2) -0.0006(18)
C9 0.029(2) 0.019(2) 0.038(3) 0.0011(19) 0.006(2) 0.0041(19)
C10 0.031(3) 0.022(2) 0.048(3) 0.003(2) 0.017(2) 0.005(2)
C11 0.041(3) 0.019(3) 0.065(4) 0.006(2) 0.026(3) 0.002(2)
C12 0.043(3) 0.019(2) 0.079(4) 0.003(3) 0.034(3) 0.008(2)
C13 0.033(3) 0.024(3) 0.056(3) 0.003(2) 0.021(2) 0.002(2)
C14 0.032(3) 0.020(2) 0.045(3) 0.003(2) 0.015(2) 0.000(2)
C15 0.050(3) 0.0186(19) 0.072(3) 0.002(2) 0.041(2) -0.0005(19)
C18 0.060(4) 0.022(3) 0.090(5) 0.004(3) 0.049(4) 0.002(3)
Cu1 0.0195(4) 0.0175(4) 0.0494(6) 0.0021(4) 0.0038(3) 0.0014(3)
N1 0.027(2) 0.026(2) 0.061(3) -0.004(2) -0.007(2) 0.0006(17)
N2 0.023(2) 0.022(2) 0.059(3) -0.0035(19) 0.0030(19) 0.0018(16)
O1 0.0256(17) 0.0193(16) 0.055(2) 0.0052(15) 0.0082(15) 0.0033(13)
O2 0.052(2) 0.028(2) 0.057(3) 0.0012(17) 0.026(2) 0.0127(17)
O3 0.052(3) 0.029(2) 0.077(3) 0.001(2) 0.032(2) -0.0036(17)
O4 0.101(4) 0.033(3) 0.203(7) 0.034(3) 0.099(5) 0.022(3)
C16 0.049(4) 0.016(3) 0.070(4) -0.002(3) 0.040(3) -0.005(3)
C16A 0.050(4) 0.018(3) 0.072(4) 0.005(3) 0.038(3) -0.001(3)
C17A 0.054(4) 0.017(3) 0.075(4) 0.000(3) 0.047(3) 0.000(3)
C17 0.052(4) 0.016(3) 0.074(4) 0.003(3) 0.048(3) 0.002(3)

loop_
_atom_type_symbol
_atom_type_description
_atom_type_scat_dispersion_real
_atom_type_scat_dispersion_imag
_atom_type_scat_source
C C 0.0033 0.0016 'International Tables Vol C Tables 4.2.6.8 and 6.1.1.4'
H H 0.0000 0.0000 'International Tables Vol C Tables 4.2.6.8 and 6.1.1.4'
Cu Cu 0.3201 1.2651 'International Tables Vol C Tables 4.2.6.8 and 6.1.1.4'
N N 0.0061 0.0033 'International Tables Vol C Tables 4.2.6.8 and 6.1.1.4'
O O 0.0106 0.0060 'International Tables Vol C Tables 4.2.6.8 and 6.1.1.4'

loop_
_geom_angle_atom_site_label_1
_geom_angle_atom_site_label_2
_geom_angle_atom_site_label_3
_geom_angle
_geom_angle_site_symmetry_1
_geom_angle_site_symmetry_3
N2 C1 N1 111.3(4) . .
C3 C2 N2 110.0(5) . .
C2 C3 N1 106.2(5) . .
C5 C4 C6 122.8(5) . .
C5 C4 N1 117.8(5) . .
C6 C4 N1 119.4(5) . .
C4 C5 C6 121.1(5) . 2_655
C4 C6 C5 116.1(5) . 2_655
C4 C6 C7 123.2(5) . .
C5 C6 C7 120.6(6) 2_655 .
O2 C8 O1 125.6(4) . .
O2 C8 C9 119.5(4) . .
O1 C8 C9 114.9(4) . .
C14 C9 C10 119.9(4) . .
C14 C9 C8 119.9(4) . .
C10 C9 C8 120.1(4) . .
C11 C10 C9 119.4(4) . .
C10 C11 C12 120.0(5) . .
C10 C11 C18 121.5(5) . .
C12 C11 C18 118.5(4) . .
C11 C12 C13 121.4(5) . .
C14 C13 C12 118.4(4) . .
C14 C13 C15 121.6(4) . .
C12 C13 C15 120.0(4) . .
C13 C14 C9 121.0(4) . .
C17 C15 C16A 120.9(7) . .
C17 C15 C17A 41.1(4) . .
C16A C15 C17A 99.9(7) . .
C17 C15 C16 101.1(7) . .
C16A C15 C16 54.7(7) . .
C17A C15 C16 119.7(7) . .
C17 C15 C13 121.8(6) . .
C16A C15 C13 117.1(6) . .
C17A C15 C13 124.0(6) . .
C16 C15 C13 115.9(6) . .
O4 C18 O3 123.8(5) . .
O4 C18 C11 122.0(5) . .
O3 C18 C11 114.2(5) . .
O1 Cu1 O1 180.00 . 7_565
O1 Cu1 N2 91.01(17) . 7_565
O1 Cu1 N2 88.99(17) 7_565 7_565
O1 Cu1 N2 88.99(17) . .
O1 Cu1 N2 91.01(17) 7_565 .
N2 Cu1 N2 180.00 .7_565 .
C1 N1 C3 107.1(4) . .
C1 N1 C4 126.8(4) . .
C3 N1 C4 126.1(4) . .
C1 N2 C2 105.3(4) . .
C1 N2 Cu1 124.9(3) . .
C2 N2 Cu1 129.7(3) . .
C8 O1 Cu1 125.3(3) . .
C15 C16 C16 91.2(9) . 2_654
C15 C16A C16A 93.0(9) . 2_654
C15 C17A C17A 101.2(9) . 2_654
C15 C17 C17 101.2(9) . 2_654

loop_
_geom_bond_atom_site_label_1
_geom_bond_atom_site_label_2
_geom_bond_distance
_geom_bond_site_symmetry_2
C1 N2 1.303(6) .
C1 N1 1.338(6) .
C2 C3 1.330(8) .
C2 N2 1.373(7) .
C3 N1 1.363(7) .
C4 C5 1.368(8) .
C4 C6 1.381(8) .
C4 N1 1.430(6) .
C5 C6 1.391(8) 2_655
C6 C5 1.391(8) 2_655
C6 C7 1.493(9) .
C8 O2 1.241(6) .
C8 O1 1.268(6) .
C8 C9 1.496(6) .
C9 C14 1.390(7) .
C9 C10 1.391(7) .
C10 C11 1.379(7) .
C11 C12 1.380(7) .
C11 C18 1.487(7) .
C12 C13 1.386(7) .
C13 C14 1.375(7) .
C13 C15 1.491(7) .
C15 C17 1.375(12) .
C15 C16A 1.412(12) .
C15 C17A 1.427(12) .
C15 C16 1.427(12) .
C18 O4 1.209(7) .
C18 O3 1.306(7) .
Cu1 O1 1.932(3) .
Cu1 O1 1.932(3) 7_565
Cu1 N2 1.981(4) 7_565
Cu1 N2 1.981(4) .
C16 C16 1.90(2) 2_654
C16A C16A 1.83(2) 2_654
C17A C17A 1.65(2) 2_654
C17 C17 1.76(2) 2_654
